data_4337344
loop_
_publ_author_name
'Komine, Nobuyuki'
'Buell, Ren\'e W'
'Chen, Chun-Hsing'
'Hui, Alice K.'
'Pink, Maren'
'Caulton, Kenneth G.'

_publ_section_title
;
 Probing the steric and electronic characteristics of a new bis-pyrrolide
 pincer ligand.
;
_journal_issue 3
_journal_name_full 'Inorganic chemistry'
_journal_page_first 1361
_journal_page_last 1369
_journal_paper_doi 10.1021/ic402120r
_journal_volume 53
_journal_year 2014
_chemical_formula_sum 'C37 H51 N5 Zn'
_chemical_formula_weight 631.20
_chemical_name_systematic
; 
 ? 
;
_space_group_IT_number 14
_symmetry_cell_setting monoclinic
_symmetry_space_group_name_Hall '-P 2ybc'
_symmetry_space_group_name_H-M 'P 1 21/c 1'
_atom_sites_solution_hydrogens geom
_atom_sites_solution_primary direct
_atom_sites_solution_secondary difmap
_audit_creation_method SHELXL-97
_cell_angle_alpha 90.00
_cell_angle_beta 105.161(2)
_cell_angle_gamma 90.00
_cell_formula_units_Z 4
_cell_length_a 14.0520(6)
_cell_length_b 10.8214(4)
_cell_length_c 23.6887(10)
_cell_measurement_reflns_used 9963
_cell_measurement_temperature 150(2)
_cell_measurement_theta_max 27.49
_cell_measurement_theta_min 2.41
_cell_volume 3476.8(2)
_computing_cell_refinement 'Bruker SAINT'
_computing_data_collection 'Bruker APEX2'
_computing_data_reduction 'Bruker SAINT'
_computing_molecular_graphics 'Bruker SHELXTL'
_computing_publication_material 'Bruker SHELXTL'
_computing_structure_refinement 'SHELXL-97 (Sheldrick, 2008)'
_computing_structure_solution 'SHELXS-97 (Sheldrick, 2008)'
_diffrn_ambient_temperature 150(2)
_diffrn_measured_fraction_theta_full 0.998
_diffrn_measured_fraction_theta_max 0.998
_diffrn_measurement_device_type 'Bruker APEX-II CCD'
_diffrn_measurement_method '\f and \w scans'
_diffrn_radiation_monochromator graphite
_diffrn_radiation_source 'fine-focus sealed tube'
_diffrn_radiation_type MoK\a
_diffrn_radiation_wavelength 0.71073
_diffrn_reflns_av_R_equivalents 0.0352
_diffrn_reflns_av_sigmaI/netI 0.0359
_diffrn_reflns_limit_h_max 17
_diffrn_reflns_limit_h_min -18
_diffrn_reflns_limit_k_max 14
_diffrn_reflns_limit_k_min -13
_diffrn_reflns_limit_l_max 29
_diffrn_reflns_limit_l_min -30
_diffrn_reflns_number 30545
_diffrn_reflns_theta_full 27.52
_diffrn_reflns_theta_max 27.52
_diffrn_reflns_theta_min 1.50
_exptl_absorpt_coefficient_mu 0.738
_exptl_absorpt_correction_T_max 0.8948
_exptl_absorpt_correction_T_min 0.6010
_exptl_absorpt_correction_type numerical
_exptl_absorpt_process_details 'SADABS, R. Blessing; 1995'
_exptl_crystal_colour yellow
_exptl_crystal_density_diffrn 1.206
_exptl_crystal_density_method 'not measured'
_exptl_crystal_description block
_exptl_crystal_F_000 1352
_exptl_crystal_size_max 0.77
_exptl_crystal_size_mid 0.33
_exptl_crystal_size_min 0.15
_refine_diff_density_max 0.352
_refine_diff_density_min -0.249
_refine_diff_density_rms 0.051
_refine_ls_extinction_method none
_refine_ls_goodness_of_fit_ref 1.045
_refine_ls_hydrogen_treatment constr
_refine_ls_matrix_type full
_refine_ls_number_parameters 424
_refine_ls_number_reflns 7992
_refine_ls_number_restraints 60
_refine_ls_restrained_S_all 1.042
_refine_ls_R_factor_all 0.0446
_refine_ls_R_factor_gt 0.0325
_refine_ls_shift/su_max 0.001
_refine_ls_shift/su_mean 0.000
_refine_ls_structure_factor_coef Fsqd
_refine_ls_weighting_details 'calc w=1/[\s^2^(Fo^2^)+(0.0387P)^2^+0.9274P] where P=(Fo^2^+2Fc^2^)/3'
_refine_ls_weighting_scheme calc
_refine_ls_wR_factor_gt 0.0774
_refine_ls_wR_factor_ref 0.0820
_reflns_number_gt 6522
_reflns_number_total 7992
_reflns_threshold_expression >2sigma(I)
_cod_data_source_file ic402120r_si_006.cif
_cod_data_source_block 13038
_cod_depositor_comments
;
The following automatic conversions were performed:

'_symmetry_cell_setting' value 'Monoclinic' changed to 'monoclinic'
according to
/usr/data/users/saulius/automatic-downloads/current/ACS/lib/dictionaries/cif_core.dic
dictionary named 'cif_core.dic' version 2.4.2 from
2011-04-26.

'_exptl_absorpt_correction_type' value 'Numerical'
changed to 'numerical' according to
/usr/data/users/saulius/automatic-downloads/current/ACS/lib/dictionaries/cif_core.dic
dictionary named 'cif_core.dic' version 2.4.2 from 2011-04-26.

Automatic conversion script
Id: cif_fix_values 2281 2013-09-26 08:29:07Z andrius 
;
_cod_original_sg_symbol_H-M 'P2(1)/c  '
_cod_database_code 4337344

loop_
_symmetry_equiv_pos_as_xyz
'x, y, z'
'-x, y+1/2, -z+1/2'
'-x, -y, -z'
'x, -y-1/2, z-1/2'

loop_
_atom_site_label
_atom_site_type_symbol
_atom_site_fract_x
_atom_site_fract_y
_atom_site_fract_z
_atom_site_U_iso_or_equiv
_atom_site_adp_type
_atom_site_occupancy
_atom_site_symmetry_multiplicity
_atom_site_calc_flag
_atom_site_refinement_flags
_atom_site_disorder_assembly
_atom_site_disorder_group
C1 C 0.10299(12) 0.79279(15) 0.43944(7) 0.0204(3) Uani 1 1 d . . .
C2 C 0.00262(12) 0.80786(15) 0.41587(7) 0.0222(3) Uani 1 1 d . A .
H2A H -0.0455 0.8120 0.4375 0.027 Uiso 1 1 calc R . .
C3 C -0.01635(12) 0.81599(14) 0.35465(7) 0.0194(3) Uani 1 1 d . . .
C4 C 0.07587(11) 0.80475(13) 0.34290(6) 0.0169(3) Uani 1 1 d . A .
C6 C 0.11236(11) 0.81102(14) 0.29015(7) 0.0181(3) Uani 1 1 d . . .
C7 C 0.06927(12) 0.86028(17) 0.23494(7) 0.0268(4) Uani 1 1 d . A .
H7A H 0.0028 0.8879 0.2249 0.032 Uiso 1 1 calc R . .
C8 C 0.12600(13) 0.86787(18) 0.19515(7) 0.0309(4) Uani 1 1 d . . .
H8A H 0.0968 0.8998 0.1572 0.037 Uiso 1 1 calc R A .
C9 C 0.22362(13) 0.83072(18) 0.20865(7) 0.0269(4) Uani 1 1 d . A .
H9A H 0.2616 0.8393 0.1811 0.032 Uiso 1 1 calc R . .
C10 C 0.26476(11) 0.78018(15) 0.26400(7) 0.0190(3) Uani 1 1 d . . .
C11 C 0.36719(12) 0.74482(15) 0.29231(7) 0.0185(3) Uani 1 1 d . A .
C12 C 0.44934(12) 0.70904(15) 0.27323(7) 0.0217(3) Uani 1 1 d . . .
C13 C 0.52571(13) 0.69107(17) 0.32444(7) 0.0270(4) Uani 1 1 d . A .
H13A H 0.5913 0.6669 0.3259 0.032 Uiso 1 1 calc R . .
C14 C 0.48911(12) 0.71446(16) 0.37226(7) 0.0237(4) Uani 1 1 d . . .
C19 C 0.45950(12) 0.68459(17) 0.21158(7) 0.0254(4) Uani 1 1 d . A .
C20 C 0.55454(14) 0.6116(2) 0.21439(8) 0.0367(5) Uani 1 1 d . . .
H20A H 0.6118 0.6619 0.2337 0.055 Uiso 1 1 calc R A .
H20B H 0.5578 0.5911 0.1747 0.055 Uiso 1 1 calc R . .
H20C H 0.5545 0.5353 0.2367 0.055 Uiso 1 1 calc R . .
C21 C 0.46525(14) 0.80623(18) 0.17907(8) 0.0325(4) Uani 1 1 d . . .
H21A H 0.5237 0.8528 0.2000 0.049 Uiso 1 1 calc R A .
H21B H 0.4060 0.8555 0.1771 0.049 Uiso 1 1 calc R . .
H21C H 0.4698 0.7879 0.1393 0.049 Uiso 1 1 calc R . .
C22 C 0.37395(14) 0.60315(19) 0.17713(8) 0.0344(4) Uani 1 1 d . . .
H22A H 0.3113 0.6465 0.1732 0.052 Uiso 1 1 calc R A .
H22B H 0.3733 0.5252 0.1981 0.052 Uiso 1 1 calc R . .
H22C H 0.3828 0.5860 0.1382 0.052 Uiso 1 1 calc R . .
C27 C -0.11912(12) 0.83141(17) 0.31316(7) 0.0252(4) Uani 1 1 d . A .
C28 C -0.13658(13) 0.73254(18) 0.26467(8) 0.0320(4) Uani 1 1 d . . .
H28A H -0.1320 0.6501 0.2823 0.048 Uiso 1 1 calc R A .
H28B H -0.0865 0.7408 0.2428 0.048 Uiso 1 1 calc R . .
H28C H -0.2023 0.7438 0.2380 0.048 Uiso 1 1 calc R . .
C29 C -0.13390(13) 0.96224(17) 0.28732(8) 0.0332(4) Uani 1 1 d . . .
H29A H -0.1224 1.0229 0.3191 0.050 Uiso 1 1 calc R A .
H29B H -0.2015 0.9708 0.2627 0.050 Uiso 1 1 calc R . .
H29C H -0.0873 0.9766 0.2636 0.050 Uiso 1 1 calc R . .
C30 C -0.19831(13) 0.8116(2) 0.34618(9) 0.0377(5) Uani 1 1 d . . .
H30A H -0.1906 0.7292 0.3640 0.057 Uiso 1 1 calc R A .
H30B H -0.2638 0.8186 0.3188 0.057 Uiso 1 1 calc R . .
H30C H -0.1911 0.8744 0.3768 0.057 Uiso 1 1 calc R . .
C31 C 0.31899(11) 0.44979(14) 0.37936(6) 0.0189(3) Uani 1 1 d . . .
H31A H 0.3784 0.4788 0.3720 0.023 Uiso 1 1 calc R . .
C32 C 0.30268(12) 0.32435(15) 0.37787(7) 0.0197(3) Uani 1 1 d . . .
H32A H 0.3502 0.2693 0.3699 0.024 Uiso 1 1 calc R . .
C33 C 0.21487(12) 0.27788(14) 0.38824(7) 0.0195(3) Uani 1 1 d . . .
C34 C 0.14844(12) 0.36670(15) 0.39908(7) 0.0221(3) Uani 1 1 d . . .
H34A H 0.0878 0.3411 0.4060 0.027 Uiso 1 1 calc R . .
C35 C 0.17108(12) 0.48974(15) 0.39964(7) 0.0211(3) Uani 1 1 d . . .
H35A H 0.1246 0.5474 0.4068 0.025 Uiso 1 1 calc R . .
C36 C 0.09996(15) 0.11315(17) 0.39353(10) 0.0401(5) Uani 1 1 d . . .
H36A H 0.0932 0.1351 0.4324 0.060 Uiso 1 1 calc R . .
H36B H 0.0955 0.0232 0.3886 0.060 Uiso 1 1 calc R . .
H36C H 0.0471 0.1525 0.3636 0.060 Uiso 1 1 calc R . .
C37 C 0.26376(13) 0.06556(16) 0.37494(8) 0.0311(4) Uani 1 1 d . . .
H37A H 0.3297 0.0803 0.4006 0.047 Uiso 1 1 calc R . .
H37B H 0.2657 0.0735 0.3340 0.047 Uiso 1 1 calc R . .
H37C H 0.2420 -0.0179 0.3817 0.047 Uiso 1 1 calc R . .
N1 N 0.14937(9) 0.78978(11) 0.39576(5) 0.0159(3) Uani 1 1 d . A .
N2 N 0.20590(9) 0.76880(12) 0.30022(5) 0.0169(3) Uani 1 1 d . A .
N3 N 0.39215(10) 0.74610(12) 0.35383(5) 0.0187(3) Uani 1 1 d . A .
N4 N 0.25589(9) 0.53391(12) 0.39064(5) 0.0183(3) Uani 1 1 d . A .
N5 N 0.19526(10) 0.15574(13) 0.38745(6) 0.0253(3) Uani 1 1 d . . .
Zn1 Zn 0.272219(12) 0.717241(16) 0.381532(7) 0.01528(6) Uani 1 1 d . . .
C23 C 0.1513(7) 0.7767(7) 0.5032(6) 0.0251(12) Uani 0.540(2) 1 d PD A 1
C24 C 0.2624(3) 0.7509(4) 0.51432(15) 0.0371(7) Uani 0.540(2) 1 d PD A 1
H24A H 0.2720 0.6719 0.4963 0.056 Uiso 0.540(2) 1 calc PR A 1
H24B H 0.2927 0.7470 0.5565 0.056 Uiso 0.540(2) 1 calc PR A 1
H24C H 0.2931 0.8174 0.4972 0.056 Uiso 0.540(2) 1 calc PR A 1
C25 C 0.1043(3) 0.6704(4) 0.52965(16) 0.0511(9) Uani 0.540(2) 1 d PD A 1
H25A H 0.0330 0.6837 0.5213 0.077 Uiso 0.540(2) 1 calc PR A 1
H25B H 0.1328 0.6679 0.5721 0.077 Uiso 0.540(2) 1 calc PR A 1
H25C H 0.1171 0.5918 0.5124 0.077 Uiso 0.540(2) 1 calc PR A 1
C26 C 0.1391(3) 0.8984(4) 0.53434(16) 0.0454(8) Uani 0.540(2) 1 d PD A 1
H26A H 0.0689 0.9178 0.5271 0.068 Uiso 0.540(2) 1 calc PR A 1
H26B H 0.1725 0.9653 0.5192 0.068 Uiso 0.540(2) 1 calc PR A 1
H26C H 0.1683 0.8893 0.5765 0.068 Uiso 0.540(2) 1 calc PR A 1
C23A C 0.1664(8) 0.8015(9) 0.5042(7) 0.0251(12) Uani 0.460(2) 1 d PD A 2
C24A C 0.0973(3) 0.8218(5) 0.54354(17) 0.0371(7) Uani 0.460(2) 1 d PD A 2
H24D H 0.0509 0.7527 0.5390 0.056 Uiso 0.460(2) 1 calc PR A 2
H24E H 0.0607 0.8990 0.5325 0.056 Uiso 0.460(2) 1 calc PR A 2
H24F H 0.1361 0.8270 0.5844 0.056 Uiso 0.460(2) 1 calc PR A 2
C25A C 0.2380(4) 0.9103(5) 0.51292(19) 0.0511(9) Uani 0.460(2) 1 d PD A 2
H25D H 0.2836 0.8990 0.4883 0.077 Uiso 0.460(2) 1 calc PR A 2
H25E H 0.2754 0.9145 0.5541 0.077 Uiso 0.460(2) 1 calc PR A 2
H25F H 0.2010 0.9872 0.5020 0.077 Uiso 0.460(2) 1 calc PR A 2
C26A C 0.2245(4) 0.6823(5) 0.52215(19) 0.0454(8) Uani 0.460(2) 1 d PD A 2
H26D H 0.1786 0.6126 0.5183 0.068 Uiso 0.460(2) 1 calc PR A 2
H26E H 0.2635 0.6889 0.5629 0.068 Uiso 0.460(2) 1 calc PR A 2
H26F H 0.2686 0.6687 0.4968 0.068 Uiso 0.460(2) 1 calc PR A 2
C15 C 0.5476(2) 0.7120(2) 0.43573(15) 0.0249(6) Uani 0.856(3) 1 d PD A 1
C16 C 0.6089(2) 0.8312(3) 0.44810(10) 0.0481(7) Uani 0.856(3) 1 d PD A 1
H16A H 0.5646 0.9027 0.4418 0.072 Uiso 0.856(3) 1 calc PR A 1
H16B H 0.6520 0.8361 0.4216 0.072 Uiso 0.856(3) 1 calc PR A 1
H16C H 0.6491 0.8306 0.4887 0.072 Uiso 0.856(3) 1 calc PR A 1
C17 C 0.48106(17) 0.7068(3) 0.47700(10) 0.0419(7) Uani 0.856(3) 1 d PD A 1
H17A H 0.4375 0.7790 0.4705 0.063 Uiso 0.856(3) 1 calc PR A 1
H17B H 0.5215 0.7068 0.5176 0.063 Uiso 0.856(3) 1 calc PR A 1
H17C H 0.4413 0.6313 0.4696 0.063 Uiso 0.856(3) 1 calc PR A 1
C18 C 0.6184(2) 0.6017(3) 0.44798(10) 0.0488(7) Uani 0.856(3) 1 d PD A 1
H18A H 0.6572 0.6040 0.4889 0.073 Uiso 0.856(3) 1 calc PR A 1
H18B H 0.6627 0.6059 0.4223 0.073 Uiso 0.856(3) 1 calc PR A 1
H18C H 0.5805 0.5247 0.4406 0.073 Uiso 0.856(3) 1 calc PR A 1
C15A C 0.5406(13) 0.7451(14) 0.4393(10) 0.0249(6) Uani 0.144(3) 1 d PD A 2
C18A C 0.5185(11) 0.8711(13) 0.4614(6) 0.0488(7) Uani 0.144(3) 1 d PD A 2
H18D H 0.5649 0.8878 0.4993 0.073 Uiso 0.144(3) 1 calc PR A 2
H18E H 0.4510 0.8718 0.4657 0.073 Uiso 0.144(3) 1 calc PR A 2
H18F H 0.5252 0.9349 0.4333 0.073 Uiso 0.144(3) 1 calc PR A 2
C17A C 0.6498(9) 0.7272(16) 0.4468(6) 0.0419(7) Uani 0.144(3) 1 d PD A 2
H17D H 0.6843 0.7302 0.4884 0.063 Uiso 0.144(3) 1 calc PR A 2
H17E H 0.6747 0.7931 0.4260 0.063 Uiso 0.144(3) 1 calc PR A 2
H17F H 0.6612 0.6469 0.4306 0.063 Uiso 0.144(3) 1 calc PR A 2
C16A C 0.5036(13) 0.6435(16) 0.4731(7) 0.0481(7) Uani 0.144(3) 1 d PD A 2
H16D H 0.5161 0.5625 0.4580 0.072 Uiso 0.144(3) 1 calc PR A 2
H16E H 0.4327 0.6537 0.4684 0.072 Uiso 0.144(3) 1 calc PR A 2
H16F H 0.5384 0.6491 0.5147 0.072 Uiso 0.144(3) 1 calc PR A 2

loop_
_atom_site_aniso_label
_atom_site_aniso_U_11
_atom_site_aniso_U_22
_atom_site_aniso_U_33
_atom_site_aniso_U_23
_atom_site_aniso_U_13
_atom_site_aniso_U_12
C1 0.0244(8) 0.0210(8) 0.0173(7) 0.0001(6) 0.0083(6) 0.0012(7)
C2 0.0221(8) 0.0246(9) 0.0233(8) 0.0003(6) 0.0117(7) -0.0002(7)
C3 0.0203(8) 0.0171(8) 0.0215(8) -0.0022(6) 0.0066(6) -0.0008(6)
C4 0.0182(7) 0.0155(8) 0.0161(7) -0.0011(6) 0.0030(6) -0.0002(6)
C6 0.0174(8) 0.0181(8) 0.0186(7) -0.0014(6) 0.0042(6) 0.0007(6)
C7 0.0201(8) 0.0385(10) 0.0209(8) 0.0048(7) 0.0039(7) 0.0064(7)
C8 0.0273(9) 0.0482(12) 0.0158(8) 0.0089(7) 0.0031(7) 0.0063(8)
C9 0.0249(9) 0.0414(10) 0.0163(8) 0.0052(7) 0.0088(7) 0.0013(8)
C10 0.0188(8) 0.0206(8) 0.0175(7) -0.0013(6) 0.0047(6) -0.0015(6)
C11 0.0194(8) 0.0209(8) 0.0156(7) 0.0004(6) 0.0051(6) -0.0025(6)
C12 0.0181(8) 0.0279(9) 0.0202(8) 0.0009(7) 0.0071(6) -0.0041(7)
C13 0.0167(8) 0.0392(11) 0.0257(9) 0.0037(7) 0.0067(7) 0.0001(7)
C14 0.0165(8) 0.0320(9) 0.0213(8) 0.0041(7) 0.0026(6) -0.0050(7)
C19 0.0213(8) 0.0345(10) 0.0229(8) -0.0012(7) 0.0104(7) -0.0023(7)
C20 0.0303(10) 0.0515(13) 0.0334(10) -0.0001(9) 0.0171(8) 0.0063(9)
C21 0.0311(10) 0.0432(12) 0.0270(9) 0.0039(8) 0.0144(8) -0.0027(8)
C22 0.0329(10) 0.0428(11) 0.0297(10) -0.0109(8) 0.0125(8) -0.0063(9)
C27 0.0176(8) 0.0319(9) 0.0257(8) -0.0016(7) 0.0050(7) -0.0005(7)
C28 0.0247(9) 0.0373(11) 0.0303(9) -0.0061(8) 0.0004(7) -0.0043(8)
C29 0.0265(10) 0.0351(11) 0.0362(10) 0.0006(8) 0.0047(8) 0.0085(8)
C30 0.0198(9) 0.0569(13) 0.0379(11) -0.0006(9) 0.0098(8) -0.0034(8)
C31 0.0172(8) 0.0202(8) 0.0198(8) 0.0006(6) 0.0060(6) -0.0002(6)
C32 0.0198(8) 0.0181(8) 0.0221(8) -0.0012(6) 0.0071(6) 0.0016(6)
C33 0.0214(8) 0.0173(8) 0.0186(7) -0.0009(6) 0.0031(6) -0.0015(6)
C34 0.0185(8) 0.0213(8) 0.0284(9) -0.0006(7) 0.0094(7) -0.0030(6)
C35 0.0183(8) 0.0196(8) 0.0268(8) -0.0011(6) 0.0084(7) 0.0015(6)
C36 0.0348(11) 0.0195(9) 0.0735(15) -0.0032(9) 0.0272(10) -0.0068(8)
C37 0.0334(10) 0.0162(8) 0.0487(11) -0.0013(8) 0.0194(9) -0.0006(7)
N1 0.0186(6) 0.0149(6) 0.0143(6) -0.0008(5) 0.0043(5) 0.0004(5)
N2 0.0173(6) 0.0188(7) 0.0149(6) 0.0002(5) 0.0050(5) 0.0003(5)
N3 0.0168(7) 0.0231(7) 0.0161(6) 0.0017(5) 0.0043(5) -0.0036(5)
N4 0.0184(7) 0.0170(7) 0.0201(6) 0.0008(5) 0.0061(5) -0.0010(5)
N5 0.0268(8) 0.0155(7) 0.0370(8) -0.0016(6) 0.0145(6) -0.0020(6)
Zn1 0.01607(10) 0.01571(10) 0.01429(9) 0.00126(7) 0.00436(7) -0.00027(7)
C23 0.024(3) 0.036(3) 0.0157(9) -0.001(2) 0.0060(19) 0.001(2)
C24 0.0359(17) 0.054(2) 0.0203(13) -0.0008(13) 0.0058(12) 0.0121(14)
C25 0.055(2) 0.071(2) 0.0236(14) 0.0100(14) 0.0036(13) -0.0164(17)
C26 0.047(2) 0.060(2) 0.0234(14) -0.0107(15) -0.0005(13) 0.0209(17)
C23A 0.024(3) 0.036(3) 0.0157(9) -0.001(2) 0.0060(19) 0.001(2)
C24A 0.0359(17) 0.054(2) 0.0203(13) -0.0008(13) 0.0058(12) 0.0121(14)
C25A 0.055(2) 0.071(2) 0.0236(14) 0.0100(14) 0.0036(13) -0.0164(17)
C26A 0.047(2) 0.060(2) 0.0234(14) -0.0107(15) -0.0005(13) 0.0209(17)
C15 0.0190(9) 0.0343(16) 0.0191(9) 0.0022(13) 0.0010(7) -0.0031(11)
C16 0.0498(16) 0.0579(17) 0.0301(12) -0.0049(12) -0.0010(11) -0.0252(13)
C17 0.0260(12) 0.078(2) 0.0191(10) 0.0042(13) 0.0023(9) -0.0069(13)
C18 0.0463(15) 0.0663(18) 0.0278(12) 0.0086(12) -0.0012(11) 0.0209(13)
C15A 0.0190(9) 0.0343(16) 0.0191(9) 0.0022(13) 0.0010(7) -0.0031(11)
C18A 0.0463(15) 0.0663(18) 0.0278(12) 0.0086(12) -0.0012(11) 0.0209(13)
C17A 0.0260(12) 0.078(2) 0.0191(10) 0.0042(13) 0.0023(9) -0.0069(13)
C16A 0.0498(16) 0.0579(17) 0.0301(12) -0.0049(12) -0.0010(11) -0.0252(13)

loop_
_atom_type_symbol
_atom_type_description
_atom_type_scat_dispersion_real
_atom_type_scat_dispersion_imag
_atom_type_scat_source
C C 0.0033 0.0016 'International Tables Vol C Tables 4.2.6.8 and 6.1.1.4'
H H 0.0000 0.0000 'International Tables Vol C Tables 4.2.6.8 and 6.1.1.4'
N N 0.0061 0.0033 'International Tables Vol C Tables 4.2.6.8 and 6.1.1.4'
Zn Zn 0.2839 1.4301 'International Tables Vol C Tables 4.2.6.8 and 6.1.1.4'

loop_
_geom_angle_atom_site_label_1
_geom_angle_atom_site_label_2
_geom_angle_atom_site_label_3
_geom_angle
N1 C1 C2 109.67(14)
N1 C1 C23 125.7(3)
C2 C1 C23 124.5(3)
N1 C1 C23A 119.0(4)
C2 C1 C23A 130.4(4)
C23 C1 C23A 12.5(6)
C1 C2 C3 108.76(15)
C1 C2 H2A 125.6
C3 C2 H2A 125.6
C4 C3 C2 105.29(14)
C4 C3 C27 130.50(14)
C2 C3 C27 124.20(15)
C3 C4 N1 109.57(13)
C3 C4 C6 135.34(14)
N1 C4 C6 115.01(13)
N2 C6 C7 117.25(15)
N2 C6 C4 111.91(13)
C7 C6 C4 130.66(15)
C8 C7 C6 118.29(15)
C8 C7 H7A 120.9
C6 C7 H7A 120.9
C9 C8 C7 122.47(15)
C9 C8 H8A 118.8
C7 C8 H8A 118.8
C8 C9 C10 118.16(15)
C8 C9 H9A 120.9
C10 C9 H9A 120.9
N2 C10 C9 117.50(14)
N2 C10 C11 112.16(13)
C9 C10 C11 130.14(15)
C12 C11 N3 109.50(13)
C12 C11 C10 135.73(14)
N3 C11 C10 114.77(14)
C11 C12 C13 105.51(14)
C11 C12 C19 130.38(14)
C13 C12 C19 124.02(15)
C14 C13 C12 108.50(15)
C14 C13 H13A 125.8
C12 C13 H13A 125.8
N3 C14 C13 109.78(14)
N3 C14 C15 124.14(17)
C13 C14 C15 126.02(17)
N3 C14 C15A 114.9(5)
C13 C14 C15A 133.1(6)
C15 C14 C15A 14.0(6)
C12 C19 C21 111.16(15)
C12 C19 C20 110.17(14)
C21 C19 C20 107.61(15)
C12 C19 C22 110.51(14)
C21 C19 C22 111.10(15)
C20 C19 C22 106.11(15)
C19 C20 H20A 109.5
C19 C20 H20B 109.5
H20A C20 H20B 109.5
C19 C20 H20C 109.5
H20A C20 H20C 109.5
H20B C20 H20C 109.5
C19 C21 H21A 109.5
C19 C21 H21B 109.5
H21A C21 H21B 109.5
C19 C21 H21C 109.5
H21A C21 H21C 109.5
H21B C21 H21C 109.5
C19 C22 H22A 109.5
C19 C22 H22B 109.5
H22A C22 H22B 109.5
C19 C22 H22C 109.5
H22A C22 H22C 109.5
H22B C22 H22C 109.5
C3 C27 C30 110.27(14)
C3 C27 C29 111.33(14)
C30 C27 C29 106.96(15)
C3 C27 C28 110.05(14)
C30 C27 C28 106.72(15)
C29 C27 C28 111.37(15)
C27 C28 H28A 109.5
C27 C28 H28B 109.5
H28A C28 H28B 109.5
C27 C28 H28C 109.5
H28A C28 H28C 109.5
H28B C28 H28C 109.5
C27 C29 H29A 109.5
C27 C29 H29B 109.5
H29A C29 H29B 109.5
C27 C29 H29C 109.5
H29A C29 H29C 109.5
H29B C29 H29C 109.5
C27 C30 H30A 109.5
C27 C30 H30B 109.5
H30A C30 H30B 109.5
C27 C30 H30C 109.5
H30A C30 H30C 109.5
H30B C30 H30C 109.5
N4 C31 C32 123.97(15)
N4 C31 H31A 118.0
C32 C31 H31A 118.0
C31 C32 C33 119.62(15)
C31 C32 H32A 120.2
C33 C32 H32A 120.2
N5 C33 C34 121.87(15)
N5 C33 C32 122.07(15)
C34 C33 C32 116.05(14)
C35 C34 C33 120.14(15)
C35 C34 H34A 119.9
C33 C34 H34A 119.9
N4 C35 C34 123.71(15)
N4 C35 H35A 118.1
C34 C35 H35A 118.1
N5 C36 H36A 109.5
N5 C36 H36B 109.5
H36A C36 H36B 109.5
N5 C36 H36C 109.5
H36A C36 H36C 109.5
H36B C36 H36C 109.5
N5 C37 H37A 109.5
N5 C37 H37B 109.5
H37A C37 H37B 109.5
N5 C37 H37C 109.5
H37A C37 H37C 109.5
H37B C37 H37C 109.5
C1 N1 C4 106.71(13)
C1 N1 Zn1 137.98(10)
C4 N1 Zn1 111.06(10)
C10 N2 C6 126.04(13)
C10 N2 Zn1 115.69(10)
C6 N2 Zn1 116.97(10)
C14 N3 C11 106.70(13)
C14 N3 Zn1 135.96(11)
C11 N3 Zn1 109.71(10)
C31 N4 C35 116.49(14)
C31 N4 Zn1 123.06(11)
C35 N4 Zn1 119.66(11)
C33 N5 C37 121.09(14)
C33 N5 C36 119.84(15)
C37 N5 C36 118.79(14)
N3 Zn1 N2 81.90(5)
N3 Zn1 N1 146.79(5)
N2 Zn1 N1 81.19(5)
N3 Zn1 N4 108.68(5)
N2 Zn1 N4 110.02(5)
N1 Zn1 N4 103.91(5)
C1 C23 C24 111.5(7)
C1 C23 C25 111.6(6)
C24 C23 C25 108.6(7)
C1 C23 C26 107.8(6)
C24 C23 C26 107.9(6)
C25 C23 C26 109.3(7)
C26A C23A C24A 109.3(8)
C26A C23A C25A 109.2(8)
C24A C23A C25A 107.9(8)
C26A C23A C1 110.4(7)
C24A C23A C1 108.5(7)
C25A C23A C1 111.5(8)
C23A C24A H24D 109.5
C23A C24A H24E 109.5
H24D C24A H24E 109.5
C23A C24A H24F 109.5
H24D C24A H24F 109.5
H24E C24A H24F 109.5
C23A C25A H25D 109.5
C23A C25A H25E 109.5
H25D C25A H25E 109.5
C23A C25A H25F 109.5
H25D C25A H25F 109.5
H25E C25A H25F 109.5
C23A C26A H26D 109.5
C23A C26A H26E 109.5
H26D C26A H26E 109.5
C23A C26A H26F 109.5
H26D C26A H26F 109.5
H26E C26A H26F 109.5
C14 C15 C17 112.0(2)
C14 C15 C18 111.1(2)
C17 C15 C18 109.1(2)
C14 C15 C16 107.8(2)
C17 C15 C16 108.4(2)
C18 C15 C16 108.3(2)
C17A C15A C18A 111.6(14)
C17A C15A C16A 108.7(14)
C18A C15A C16A 109.7(14)
C17A C15A C14 105.7(12)
C18A C15A C14 116.6(13)
C16A C15A C14 104.1(12)
C15A C18A H18D 109.5
C15A C18A H18E 109.5
H18D C18A H18E 109.5
C15A C18A H18F 109.5
H18D C18A H18F 109.5
H18E C18A H18F 109.5
C15A C17A H17D 109.5
C15A C17A H17E 109.5
H17D C17A H17E 109.5
C15A C17A H17F 109.5
H17D C17A H17F 109.5
H17E C17A H17F 109.5
C15A C16A H16D 109.5
C15A C16A H16E 109.5
H16D C16A H16E 109.5
C15A C16A H16F 109.5
H16D C16A H16F 109.5
H16E C16A H16F 109.5

loop_
_geom_bond_atom_site_label_1
_geom_bond_atom_site_label_2
_geom_bond_distance
C1 N1 1.360(2)
C1 C2 1.384(2)
C1 C23 1.496(14)
C1 C23A 1.562(16)
C2 C3 1.407(2)
C2 H2A 0.9500
C3 C4 1.400(2)
C3 C27 1.529(2)
C4 N1 1.4087(18)
C4 C6 1.471(2)
C6 N2 1.353(2)
C6 C7 1.395(2)
C7 C8 1.387(2)
C7 H7A 0.9500
C8 C9 1.384(2)
C8 H8A 0.9500
C9 C10 1.399(2)
C9 H9A 0.9500
C10 N2 1.344(2)
C10 C11 1.471(2)
C11 C12 1.400(2)
C11 N3 1.4070(19)
C12 C13 1.407(2)
C12 C19 1.527(2)
C13 C14 1.384(2)
C13 H13A 0.9500
C14 N3 1.361(2)
C14 C15 1.513(4)
C14 C15A 1.60(2)
C19 C21 1.538(3)
C19 C20 1.538(2)
C19 C22 1.541(2)
C20 H20A 0.9800
C20 H20B 0.9800
C20 H20C 0.9800
C21 H21A 0.9800
C21 H21B 0.9800
C21 H21C 0.9800
C22 H22A 0.9800
C22 H22B 0.9800
C22 H22C 0.9800
C27 C30 1.533(3)
C27 C29 1.535(3)
C27 C28 1.542(2)
C28 H28A 0.9800
C28 H28B 0.9800
C28 H28C 0.9800
C29 H29A 0.9800
C29 H29B 0.9800
C29 H29C 0.9800
C30 H30A 0.9800
C30 H30B 0.9800
C30 H30C 0.9800
C31 N4 1.345(2)
C31 C32 1.375(2)
C31 H31A 0.9500
C32 C33 1.412(2)
C32 H32A 0.9500
C33 N5 1.349(2)
C33 C34 1.409(2)
C34 C35 1.368(2)
C34 H34A 0.9500
C35 N4 1.352(2)
C35 H35A 0.9500
C36 N5 1.459(2)
C36 H36A 0.9800
C36 H36B 0.9800
C36 H36C 0.9800
C37 N5 1.455(2)
C37 H37A 0.9800
C37 H37B 0.9800
C37 H37C 0.9800
N1 Zn1 2.0034(13)
N2 Zn1 1.9876(12)
N3 Zn1 1.9867(13)
N4 Zn1 2.0151(13)
C23 C24 1.538(9)
C23 C25 1.539(9)
C23 C26 1.541(9)
C24 H24A 0.9800
C24 H24B 0.9800
C24 H24C 0.9800
C25 H25A 0.9800
C25 H25B 0.9800
C25 H25C 0.9800
C26 H26A 0.9800
C26 H26B 0.9800
C26 H26C 0.9800
C23A C26A 1.526(11)
C23A C24A 1.528(11)
C23A C25A 1.528(10)
C24A H24D 0.9800
C24A H24E 0.9800
C24A H24F 0.9800
C25A H25D 0.9800
C25A H25E 0.9800
C25A H25F 0.9800
C26A H26D 0.9800
C26A H26E 0.9800
C26A H26F 0.9800
C15 C17 1.520(3)
C15 C18 1.531(3)
C15 C16 1.536(3)
C16 H16A 0.9800
C16 H16B 0.9800
C16 H16C 0.9800
C17 H17A 0.9800
C17 H17B 0.9800
C17 H17C 0.9800
C18 H18A 0.9800
C18 H18B 0.9800
C18 H18C 0.9800
C15A C17A 1.511(14)
C15A C18A 1.521(13)
C15A C16A 1.530(14)
C18A H18D 0.9800
C18A H18E 0.9800
C18A H18F 0.9800
C17A H17D 0.9800
C17A H17E 0.9800
C17A H17F 0.9800
C16A H16D 0.9800
C16A H16E 0.9800
C16A H16F 0.9800

loop_
_geom_torsion_atom_site_label_1
_geom_torsion_atom_site_label_2
_geom_torsion_atom_site_label_3
_geom_torsion_atom_site_label_4
_geom_torsion
N1 C1 C2 C3 -0.53(19)
C23 C1 C2 C3 -178.0(4)
C23A C1 C2 C3 168.1(5)
C1 C2 C3 C4 0.23(18)
C1 C2 C3 C27 179.21(15)
C2 C3 C4 N1 0.15(17)
C27 C3 C4 N1 -178.74(16)
C2 C3 C4 C6 -176.23(17)
C27 C3 C4 C6 4.9(3)
C3 C4 C6 N2 -167.29(16)
N1 C4 C6 N2 16.47(19)
C3 C4 C6 C7 17.9(3)
N1 C4 C6 C7 -158.38(17)
N2 C6 C7 C8 -2.8(2)
C4 C6 C7 C8 171.80(17)
C6 C7 C8 C9 -1.3(3)
C7 C8 C9 C10 2.1(3)
C8 C9 C10 N2 1.2(3)
C8 C9 C10 C11 -173.17(17)
N2 C10 C11 C12 160.05(18)
C9 C10 C11 C12 -25.3(3)
N2 C10 C11 N3 -20.0(2)
C9 C10 C11 N3 154.60(17)
N3 C11 C12 C13 -1.24(19)
C10 C11 C12 C13 178.66(18)
N3 C11 C12 C19 175.24(16)
C10 C11 C12 C19 -4.9(3)
C11 C12 C13 C14 0.6(2)
C19 C12 C13 C14 -176.19(16)
C12 C13 C14 N3 0.3(2)
C12 C13 C14 C15 -176.93(18)
C12 C13 C14 C15A -161.2(8)
C11 C12 C19 C21 77.5(2)
C13 C12 C19 C21 -106.54(19)
C11 C12 C19 C20 -163.25(18)
C13 C12 C19 C20 12.7(2)
C11 C12 C19 C22 -46.3(2)
C13 C12 C19 C22 129.61(18)
C4 C3 C27 C30 167.81(17)
C2 C3 C27 C30 -10.9(2)
C4 C3 C27 C29 -73.6(2)
C2 C3 C27 C29 107.66(19)
C4 C3 C27 C28 50.3(2)
C2 C3 C27 C28 -128.36(17)
N4 C31 C32 C33 0.4(2)
C31 C32 C33 N5 -179.82(14)
C31 C32 C33 C34 0.6(2)
N5 C33 C34 C35 179.86(15)
C32 C33 C34 C35 -0.6(2)
C33 C34 C35 N4 -0.5(2)
C2 C1 N1 C4 0.61(17)
C23 C1 N1 C4 178.0(4)
C23A C1 N1 C4 -169.5(4)
C2 C1 N1 Zn1 -152.72(13)
C23 C1 N1 Zn1 24.7(4)
C23A C1 N1 Zn1 37.2(5)
C3 C4 N1 C1 -0.47(17)
C6 C4 N1 C1 176.72(13)
C3 C4 N1 Zn1 160.75(10)
C6 C4 N1 Zn1 -22.06(15)
C9 C10 N2 C6 -5.9(2)
C11 C10 N2 C6 169.54(14)
C9 C10 N2 Zn1 -172.33(12)
C11 C10 N2 Zn1 3.07(17)
C7 C6 N2 C10 6.7(2)
C4 C6 N2 C10 -168.94(14)
C7 C6 N2 Zn1 172.98(12)
C4 C6 N2 Zn1 -2.63(17)
C13 C14 N3 C11 -1.07(19)
C15 C14 N3 C11 176.23(17)
C15A C14 N3 C11 164.2(6)
C13 C14 N3 Zn1 143.68(14)
C15 C14 N3 Zn1 -39.0(3)
C15A C14 N3 Zn1 -51.1(7)
C12 C11 N3 C14 1.45(18)
C10 C11 N3 C14 -178.48(14)
C12 C11 N3 Zn1 -153.33(11)
C10 C11 N3 Zn1 26.75(16)
C32 C31 N4 C35 -1.4(2)
C32 C31 N4 Zn1 -171.17(12)
C34 C35 N4 C31 1.5(2)
C34 C35 N4 Zn1 171.58(12)
C34 C33 N5 C37 178.66(15)
C32 C33 N5 C37 -0.9(2)
C34 C33 N5 C36 4.7(2)
C32 C33 N5 C36 -174.83(16)
C14 N3 Zn1 N2 -163.26(17)
C11 N3 Zn1 N2 -19.21(10)
C14 N3 Zn1 N1 136.75(15)
C11 N3 Zn1 N1 -79.21(14)
C14 N3 Zn1 N4 -54.78(17)
C11 N3 Zn1 N4 89.27(11)
C10 N2 Zn1 N3 9.10(11)
C6 N2 Zn1 N3 -158.64(12)
C10 N2 Zn1 N1 160.41(12)
C6 N2 Zn1 N1 -7.33(11)
C10 N2 Zn1 N4 -97.90(12)
C6 N2 Zn1 N4 94.35(12)
C1 N1 Zn1 N3 -131.48(15)
C4 N1 Zn1 N3 75.95(13)
C1 N1 Zn1 N2 168.34(16)
C4 N1 Zn1 N2 15.77(10)
C1 N1 Zn1 N4 59.77(16)
C4 N1 Zn1 N4 -92.81(10)
C31 N4 Zn1 N3 0.34(13)
C35 N4 Zn1 N3 -169.07(11)
C31 N4 Zn1 N2 88.33(12)
C35 N4 Zn1 N2 -81.08(12)
C31 N4 Zn1 N1 173.87(11)
C35 N4 Zn1 N1 4.46(12)
N1 C1 C23 C24 -2.1(7)
C2 C1 C23 C24 175.0(3)
C23A C1 C23 C24 -63(3)
N1 C1 C23 C25 -123.7(5)
C2 C1 C23 C25 53.3(7)
C23A C1 C23 C25 176(4)
N1 C1 C23 C26 116.2(5)
C2 C1 C23 C26 -66.7(6)
C23A C1 C23 C26 56(3)
N1 C1 C23A C26A -68.2(7)
C2 C1 C23A C26A 124.1(5)
C23 C1 C23A C26A 58(3)
N1 C1 C23A C24A 172.1(4)
C2 C1 C23A C24A 4.3(8)
C23 C1 C23A C24A -62(3)
N1 C1 C23A C25A 53.4(7)
C2 C1 C23A C25A -114.4(6)
C23 C1 C23A C25A 179(4)
N3 C14 C15 C17 18.8(3)
C13 C14 C15 C17 -164.3(2)
C15A C14 C15 C17 71(3)
N3 C14 C15 C18 141.1(2)
C13 C14 C15 C18 -42.1(3)
C15A C14 C15 C18 -167(3)
N3 C14 C15 C16 -100.4(2)
C13 C14 C15 C16 76.5(3)
C15A C14 C15 C16 -49(3)
N3 C14 C15A C17A -168.8(8)
C13 C14 C15A C17A -8.0(14)
C15 C14 C15A C17A 57(2)
N3 C14 C15A C18A -44.2(13)
C13 C14 C15A C18A 116.6(11)
C15 C14 C15A C18A -178(4)
N3 C14 C15A C16A 76.7(11)
C13 C14 C15A C16A -122.4(10)
C15 C14 C15A C16A -57(2)
